data_1545002
loop_
_publ_author_name
'Gao, Lei'
'Zhang, Rujun'
'Lan, Jianfeng'
'Ning, Ruonan'
'Wu, Di'
'Chen, Di'
'Zhao, Weimin'

_publ_section_title
;
 \b-Dihydroagarofuran-Type Sesquiterpenes from the Seeds of Celastrus
 monospermus and Their Lifespan-Extending Effects on the Nematode
 Caenorhabditis elegans.
;
_journal_issue 12
_journal_name_full 'Journal of natural products'
_journal_page_first 3039
_journal_page_last 3046
_journal_paper_doi 10.1021/acs.jnatprod.6b00648
_journal_volume 79
_journal_year 2016
_chemical_absolute_configuration ad
_chemical_formula_moiety 'C30 H38 O11'
_chemical_formula_sum 'C30 H38 O11'
_chemical_formula_weight 574.60
_chemical_name_systematic
;
 ? 
;
_space_group_crystal_system monoclinic
_space_group_IT_number 4
_space_group_name_Hall 'P 2yb'
_space_group_name_H-M_alt 'P 1 21 1'
_symmetry_space_group_name_Hall 'P 2yb'
_symmetry_space_group_name_H-M 'P 1 21 1'
_atom_sites_solution_hydrogens geom
_audit_creation_date 2016-09-07
_audit_creation_method
;
Olex2 1.2-beta
(compiled 2016.08.25 svn.r3337 for OlexSys, GUI svn.r5221)
;
_cell_angle_alpha 90
_cell_angle_beta 104.3560(10)
_cell_angle_gamma 90
_cell_formula_units_Z 2
_cell_length_a 9.4232(2)
_cell_length_b 8.8867(2)
_cell_length_c 18.0421(4)
_cell_measurement_reflns_used 9897
_cell_measurement_temperature 296(2)
_cell_measurement_theta_max 67.53
_cell_measurement_theta_min 4.84
_cell_volume 1463.69(6)
_computing_molecular_graphics 'Olex2 (Dolomanov et al., 2009)'
_computing_publication_material 'Olex2 (Dolomanov et al., 2009)'
_computing_structure_refinement 'ShelXL (Sheldrick, 2015)'
_computing_structure_solution 'SHELXS-97 (Sheldrick, 2008)'
_diffrn_ambient_temperature 296(2)
_diffrn_measured_fraction_theta_full 0.987
_diffrn_measured_fraction_theta_max 0.985
_diffrn_measurement_device_type 'Bruker APEX-II CCD'
_diffrn_measurement_method '\f and \w scans'
_diffrn_radiation_monochromator graphite
_diffrn_radiation_type CuK\a
_diffrn_radiation_wavelength 1.54178
_diffrn_reflns_av_R_equivalents 0.0372
_diffrn_reflns_av_unetI/netI 0.0334
_diffrn_reflns_Laue_measured_fraction_full 0.987
_diffrn_reflns_Laue_measured_fraction_max 0.985
_diffrn_reflns_limit_h_max 11
_diffrn_reflns_limit_h_min -11
_diffrn_reflns_limit_k_max 10
_diffrn_reflns_limit_k_min -10
_diffrn_reflns_limit_l_max 20
_diffrn_reflns_limit_l_min -20
_diffrn_reflns_number 18276
_diffrn_reflns_point_group_measured_fraction_full 0.935
_diffrn_reflns_point_group_measured_fraction_max 0.932
_diffrn_reflns_theta_full 67.679
_diffrn_reflns_theta_max 67.994
_diffrn_reflns_theta_min 2.528
_diffrn_standards_number 0
_exptl_absorpt_coefficient_mu 0.829
_exptl_absorpt_correction_T_max 0.7530
_exptl_absorpt_correction_T_min 0.6008
_exptl_absorpt_correction_type multi-scan
_exptl_absorpt_process_details
;
SADABS-2008/1 (Bruker,2008) was used for absorption correction.
wR2(int) was 0.1336 before and 0.0505 after correction.
The Ratio of minimum to maximum transmission is 0.7979.
The \l/2 correction factor is 0.0015.
;
_exptl_crystal_colour colourless
_exptl_crystal_colour_primary colourless
_exptl_crystal_density_diffrn 1.304
_exptl_crystal_density_method 'not measured'
_exptl_crystal_description block
_exptl_crystal_F_000 612
_exptl_crystal_size_max 0.3
_exptl_crystal_size_mid 0.15
_exptl_crystal_size_min 0.1
_refine_diff_density_max 0.335
_refine_diff_density_min -0.422
_refine_diff_density_rms 0.131
_refine_ls_abs_structure_details
;
 Flack x determined using 2082 quotients [(I+)-(I-)]/[(I+)+(I-)]
 (Parsons, Flack and Wagner, Acta Cryst. B69 (2013) 249-259).
;
_refine_ls_abs_structure_Flack 0.08(5)
_refine_ls_extinction_method none
_refine_ls_goodness_of_fit_ref 1.094
_refine_ls_hydrogen_treatment constr
_refine_ls_matrix_type full
_refine_ls_number_parameters 378
_refine_ls_number_reflns 4972
_refine_ls_number_restraints 1
_refine_ls_restrained_S_all 1.094
_refine_ls_R_factor_all 0.0322
_refine_ls_R_factor_gt 0.0304
_refine_ls_shift/su_max 0.000
_refine_ls_shift/su_mean 0.000
_refine_ls_structure_factor_coef Fsqd
_refine_ls_weighting_details 'w=1/[\s^2^(Fo^2^)+(0.0553P)^2^+0.1762P] where P=(Fo^2^+2Fc^2^)/3'
_refine_ls_weighting_scheme calc
_refine_ls_wR_factor_gt 0.0807
_refine_ls_wR_factor_ref 0.0872
_reflns_Friedel_coverage 0.769
_reflns_Friedel_fraction_full 0.876
_reflns_Friedel_fraction_max 0.871
_reflns_number_gt 4895
_reflns_number_total 4972
_reflns_threshold_expression 'I > 2\s(I)'
_cod_data_source_file np6b00648_si_001.cif
_cod_data_source_block cu_2015087_0m
_cod_database_code 1545002
_shelx_space_group_comment
;
The symmetry employed for this shelxl refinement is uniquely defined
by the following loop, which should always be used as a source of
symmetry information in preference to the above space-group names.
They are only intended as comments.
;
_olex2_refinement_description
;
1. Fixed Uiso
 At 1.2 times of:
  All C(H) groups, All C(H,H) groups
 At 1.5 times of:
  All C(H,H,H) groups
2.a Ternary CH refined with riding coordinates:
 C2(H2), C1(H1), C9(H9), C6(H6), C7(H7), C4(H4), C8(H8)
2.b Secondary CH2 refined with riding coordinates:
 C3(H3A,H3B)
2.c Aromatic/amide H refined with riding coordinates:
 C26(H26), C27(H27), C28(H28), C30(H30), C29(H29)
2.d Idealised Me refined as rotating group:
 C19(H19A,H19B,H19C), C21(H21A,H21B,H21C), C17(H17A,H17B,H17C), C14(H14A,H14B,
 H14C), C15(H15A,H15B,H15C), C23(H23A,H23B,H23C), C13(H13A,H13B,H13C), C12(H12A,
 H12B,H12C)
;
_shelx_shelxl_version_number 2014/7
_olex2_submission_special_instructions 'No special instructions were received'

loop_
_space_group_symop_operation_xyz
'x, y, z'
'-x, y+1/2, -z'

loop_
_atom_site_label
_atom_site_type_symbol
_atom_site_fract_x
_atom_site_fract_y
_atom_site_fract_z
_atom_site_U_iso_or_equiv
_atom_site_adp_type
_atom_site_occupancy
_atom_site_site_symmetry_order
_atom_site_calc_flag
_atom_site_refinement_flags_posn
O4 O 0.57029(17) 1.01526(18) 0.60401(9) 0.0252(3) Uani 1 1 d .
O10 O 0.38413(15) 0.65008(17) 0.74379(8) 0.0184(3) Uani 1 1 d .
O7 O 0.97393(19) 0.7786(3) 1.00731(11) 0.0409(5) Uani 1 1 d .
O6 O 0.93238(15) 0.64398(18) 0.89875(8) 0.0224(3) Uani 1 1 d .
O1 O 0.68866(16) 0.61279(16) 0.74887(8) 0.0182(3) Uani 1 1 d .
O2 O 0.40309(15) 0.98878(17) 0.70941(8) 0.0208(3) Uani 1 1 d .
O3 O 0.26633(17) 0.8804(2) 0.60204(9) 0.0307(4) Uani 1 1 d .
O5 O 0.7124(3) 1.2181(3) 0.60974(12) 0.0612(7) Uani 1 1 d .
O11 O 0.16873(17) 0.7005(2) 0.77192(10) 0.0364(4) Uani 1 1 d .
O8 O 0.42042(15) 0.48624(18) 0.86514(8) 0.0240(3) Uani 1 1 d .
O9 O 0.51132(19) 0.4042(2) 0.98564(9) 0.0327(4) Uani 1 1 d .
C19 C 0.5155(4) 1.1741(4) 0.49799(18) 0.0533(9) Uani 1 1 d .
H19A H 0.4309 1.2291 0.5033 0.080 Uiso 1 1 calc GR
H19B H 0.4851 1.0810 0.4718 0.080 Uiso 1 1 calc GR
H19C H 0.5685 1.2328 0.4691 0.080 Uiso 1 1 calc GR
C18 C 0.6117(3) 1.1419(3) 0.57518(15) 0.0355(6) Uani 1 1 d .
C2 C 0.6412(2) 0.9778(3) 0.68285(12) 0.0203(4) Uani 1 1 d .
H2 H 0.6677 1.0697 0.7131 0.024 Uiso 1 1 calc R
C1 C 0.5263(2) 0.8903(2) 0.71080(12) 0.0177(4) Uani 1 1 d .
H1 H 0.4932 0.8050 0.6765 0.021 Uiso 1 1 calc R
C10 C 0.5817(2) 0.8317(2) 0.79343(12) 0.0168(4) Uani 1 1 d .
C9 C 0.4648(2) 0.7233(2) 0.81274(11) 0.0179(4) Uani 1 1 d .
H9 H 0.3956 0.7844 0.8325 0.021 Uiso 1 1 calc R
C24 C 0.2365(2) 0.6438(3) 0.73061(13) 0.0227(4) Uani 1 1 d .
C25 C 0.1709(2) 0.5593(3) 0.65938(13) 0.0239(5) Uani 1 1 d .
C26 C 0.2542(3) 0.5127(3) 0.60953(13) 0.0267(5) Uani 1 1 d .
H26 H 0.3542 0.5329 0.6211 0.032 Uiso 1 1 calc R
C27 C 0.1885(3) 0.4369(3) 0.54310(14) 0.0327(5) Uani 1 1 d .
H27 H 0.2443 0.4071 0.5098 0.039 Uiso 1 1 calc R
C28 C 0.0397(3) 0.4048(3) 0.52578(15) 0.0357(6) Uani 1 1 d .
H28 H -0.0038 0.3523 0.4813 0.043 Uiso 1 1 calc R
C21 C 1.1729(2) 0.6514(3) 0.97197(14) 0.0305(5) Uani 1 1 d .
H21A H 1.2367 0.7096 1.0113 0.046 Uiso 1 1 calc GR
H21B H 1.1990 0.6667 0.9244 0.046 Uiso 1 1 calc GR
H21C H 1.1825 0.5467 0.9854 0.046 Uiso 1 1 calc GR
C20 C 1.0181(2) 0.6999(3) 0.96398(12) 0.0252(5) Uani 1 1 d .
C6 C 0.7787(2) 0.6804(2) 0.87977(12) 0.0192(4) Uani 1 1 d .
H6 H 0.7559 0.7503 0.9172 0.023 Uiso 1 1 calc R
C7 C 0.6824(2) 0.5404(3) 0.87154(12) 0.0201(4) Uani 1 1 d .
H7 H 0.7192 0.4689 0.9132 0.024 Uiso 1 1 calc R
C11 C 0.6947(2) 0.4765(2) 0.79401(12) 0.0206(4) Uani 1 1 d .
C5 C 0.7276(2) 0.7439(2) 0.79825(11) 0.0168(4) Uani 1 1 d .
C16 C 0.2812(2) 0.9742(3) 0.65138(12) 0.0234(4) Uani 1 1 d .
C17 C 0.1690(3) 1.0882(3) 0.65963(15) 0.0325(5) Uani 1 1 d .
H17A H 0.0868 1.0834 0.6159 0.049 Uiso 1 1 calc GR
H17B H 0.2113 1.1870 0.6632 0.049 Uiso 1 1 calc GR
H17C H 0.1369 1.0673 0.7051 0.049 Uiso 1 1 calc GR
C3 C 0.7767(2) 0.8823(3) 0.68642(12) 0.0211(4) Uani 1 1 d .
H3A H 0.8483 0.9409 0.6684 0.025 Uiso 1 1 calc R
H3B H 0.7504 0.7958 0.6531 0.025 Uiso 1 1 calc R
C4 C 0.8444(2) 0.8286(2) 0.76850(12) 0.0200(4) Uani 1 1 d .
H4 H 0.9185 0.7536 0.7647 0.024 Uiso 1 1 calc R
C14 C 0.9275(2) 0.9569(3) 0.81844(13) 0.0255(5) Uani 1 1 d .
H14A H 0.8781 1.0506 0.8031 0.038 Uiso 1 1 calc GR
H14B H 1.0256 0.9625 0.8121 0.038 Uiso 1 1 calc GR
H14C H 0.9307 0.9376 0.8712 0.038 Uiso 1 1 calc GR
C15 C 0.5996(2) 0.9631(3) 0.85065(12) 0.0209(4) Uani 1 1 d .
H15A H 0.6842 1.0213 0.8483 0.031 Uiso 1 1 calc GR
H15B H 0.6117 0.9240 0.9015 0.031 Uiso 1 1 calc GR
H15C H 0.5140 1.0258 0.8379 0.031 Uiso 1 1 calc GR
C30 C 0.0213(3) 0.5283(3) 0.64129(14) 0.0314(5) Uani 1 1 d .
H30 H -0.0353 0.5597 0.6740 0.038 Uiso 1 1 calc R
C29 C -0.0437(3) 0.4510(3) 0.57482(15) 0.0360(6) Uani 1 1 d .
H29 H -0.1435 0.4301 0.5632 0.043 Uiso 1 1 calc R
C8 C 0.5308(2) 0.6031(2) 0.87403(12) 0.0198(4) Uani 1 1 d .
H8 H 0.5407 0.6492 0.9244 0.024 Uiso 1 1 calc R
C22 C 0.4261(2) 0.3919(3) 0.92418(13) 0.0254(5) Uani 1 1 d .
C23 C 0.3112(3) 0.2722(3) 0.90212(15) 0.0350(6) Uani 1 1 d .
H23A H 0.3475 0.1796 0.9272 0.052 Uiso 1 1 calc GR
H23B H 0.2876 0.2580 0.8477 0.052 Uiso 1 1 calc GR
H23C H 0.2248 0.3024 0.9174 0.052 Uiso 1 1 calc GR
C13 C 0.8402(2) 0.3941(3) 0.79884(13) 0.0249(5) Uani 1 1 d .
H13A H 0.8385 0.3491 0.7502 0.037 Uiso 1 1 calc GR
H13B H 0.8534 0.3172 0.8373 0.037 Uiso 1 1 calc GR
H13C H 0.9197 0.4646 0.8120 0.037 Uiso 1 1 calc GR
C12 C 0.5719(2) 0.3711(3) 0.75314(13) 0.0244(4) Uani 1 1 d .
H12A H 0.4788 0.4171 0.7510 0.037 Uiso 1 1 calc GR
H12B H 0.5788 0.2778 0.7806 0.037 Uiso 1 1 calc GR
H12C H 0.5809 0.3522 0.7021 0.037 Uiso 1 1 calc GR

loop_
_atom_site_aniso_label
_atom_site_aniso_U_11
_atom_site_aniso_U_22
_atom_site_aniso_U_33
_atom_site_aniso_U_23
_atom_site_aniso_U_13
_atom_site_aniso_U_12
O4 0.0281(8) 0.0255(9) 0.0220(8) 0.0079(6) 0.0064(6) 0.0010(6)
O10 0.0152(6) 0.0210(8) 0.0191(7) 0.0002(6) 0.0045(5) -0.0014(6)
O7 0.0295(9) 0.0601(13) 0.0290(9) -0.0164(9) -0.0004(7) 0.0062(8)
O6 0.0177(7) 0.0259(9) 0.0224(8) 0.0003(6) 0.0025(6) 0.0040(6)
O1 0.0225(7) 0.0146(7) 0.0176(7) -0.0003(5) 0.0056(5) 0.0009(5)
O2 0.0205(7) 0.0201(8) 0.0213(7) 0.0024(6) 0.0044(6) 0.0052(6)
O3 0.0273(8) 0.0310(9) 0.0285(9) -0.0002(7) -0.0028(6) 0.0030(7)
O5 0.115(2) 0.0379(12) 0.0384(11) -0.0050(9) 0.0339(13) -0.0358(13)
O11 0.0193(7) 0.0545(12) 0.0362(9) -0.0129(8) 0.0086(7) 0.0019(7)
O8 0.0234(7) 0.0257(9) 0.0236(8) 0.0052(7) 0.0072(6) -0.0034(6)
O9 0.0364(9) 0.0382(10) 0.0257(9) 0.0093(7) 0.0119(7) 0.0007(7)
C19 0.077(2) 0.053(2) 0.0388(15) 0.0259(14) 0.0317(15) 0.0308(17)
C18 0.0603(17) 0.0213(13) 0.0330(13) 0.0022(10) 0.0270(12) 0.0038(12)
C2 0.0237(10) 0.0179(10) 0.0189(10) 0.0028(8) 0.0048(8) 0.0002(8)
C1 0.0188(9) 0.0143(10) 0.0202(10) -0.0004(8) 0.0054(7) 0.0031(8)
C10 0.0163(9) 0.0159(10) 0.0184(10) 0.0005(8) 0.0044(7) 0.0016(7)
C9 0.0165(9) 0.0199(11) 0.0180(10) -0.0014(8) 0.0057(8) 0.0002(8)
C24 0.0168(10) 0.0261(12) 0.0252(11) 0.0028(9) 0.0052(8) 0.0007(8)
C25 0.0226(11) 0.0245(12) 0.0226(11) 0.0052(9) 0.0016(9) -0.0011(8)
C26 0.0241(10) 0.0298(13) 0.0253(12) 0.0001(9) 0.0044(9) -0.0016(9)
C27 0.0328(12) 0.0363(14) 0.0275(12) -0.0013(10) 0.0048(10) -0.0001(10)
C28 0.0362(13) 0.0344(14) 0.0286(13) -0.0010(10) -0.0069(10) -0.0045(11)
C21 0.0235(11) 0.0362(14) 0.0291(12) -0.0015(10) 0.0011(9) 0.0015(10)
C20 0.0236(10) 0.0304(12) 0.0205(11) 0.0017(9) 0.0033(9) 0.0017(9)
C6 0.0164(9) 0.0211(11) 0.0196(10) -0.0001(8) 0.0036(7) 0.0038(8)
C7 0.0232(10) 0.0195(10) 0.0179(10) 0.0047(8) 0.0053(8) 0.0029(8)
C11 0.0247(10) 0.0163(10) 0.0215(10) 0.0012(8) 0.0068(8) 0.0016(9)
C5 0.0175(9) 0.0136(10) 0.0193(10) -0.0019(8) 0.0045(8) 0.0016(7)
C16 0.0214(10) 0.0233(11) 0.0249(11) 0.0073(9) 0.0049(8) 0.0014(9)
C17 0.0233(11) 0.0350(14) 0.0382(14) 0.0057(11) 0.0061(10) 0.0093(9)
C3 0.0211(9) 0.0207(11) 0.0232(11) 0.0017(8) 0.0089(8) -0.0009(8)
C4 0.0178(9) 0.0197(11) 0.0234(11) 0.0011(8) 0.0066(8) 0.0017(8)
C14 0.0220(10) 0.0260(12) 0.0276(11) 0.0006(9) 0.0046(9) -0.0039(8)
C15 0.0231(10) 0.0197(11) 0.0200(10) -0.0012(8) 0.0057(8) 0.0030(8)
C30 0.0232(11) 0.0374(14) 0.0328(13) 0.0031(10) 0.0054(10) -0.0027(9)
C29 0.0237(11) 0.0413(15) 0.0376(14) 0.0040(11) -0.0028(10) -0.0082(10)
C8 0.0209(10) 0.0206(11) 0.0183(10) 0.0003(8) 0.0059(8) -0.0020(8)
C22 0.0285(11) 0.0261(12) 0.0264(12) 0.0054(9) 0.0157(9) 0.0032(9)
C23 0.0409(13) 0.0288(13) 0.0411(15) 0.0067(11) 0.0213(12) -0.0043(11)
C13 0.0284(11) 0.0190(11) 0.0276(11) 0.0017(9) 0.0073(9) 0.0064(9)
C12 0.0297(11) 0.0165(11) 0.0266(11) -0.0006(8) 0.0064(8) -0.0004(9)

loop_
_atom_type_symbol
_atom_type_description
_atom_type_scat_dispersion_real
_atom_type_scat_dispersion_imag
_atom_type_scat_source
C C 0.0181 0.0091 'International Tables Vol C Tables 4.2.6.8 and 6.1.1.4'
H H 0.0000 0.0000 'International Tables Vol C Tables 4.2.6.8 and 6.1.1.4'
O O 0.0492 0.0322 'International Tables Vol C Tables 4.2.6.8 and 6.1.1.4'

loop_
_geom_angle_atom_site_label_1
_geom_angle_atom_site_label_2
_geom_angle_atom_site_label_3
_geom_angle
C18 O4 C2 117.78(19)
C24 O10 C9 117.97(16)
C20 O6 C6 118.35(16)
C11 O1 C5 110.79(14)
C16 O2 C1 118.54(17)
C22 O8 C8 118.15(17)
H19A C19 H19B 109.5
H19A C19 H19C 109.5
H19B C19 H19C 109.5
C18 C19 H19A 109.5
C18 C19 H19B 109.5
C18 C19 H19C 109.5
O4 C18 C19 110.9(3)
O5 C18 O4 122.6(3)
O5 C18 C19 126.5(3)
O4 C2 H2 110.2
O4 C2 C1 104.50(16)
O4 C2 C3 110.29(17)
C1 C2 H2 110.2
C1 C2 C3 111.17(18)
C3 C2 H2 110.2
O2 C1 C2 108.63(16)
O2 C1 H1 109.2
O2 C1 C10 107.35(15)
C2 C1 H1 109.2
C2 C1 C10 113.32(16)
C10 C1 H1 109.2
C1 C10 C9 109.53(15)
C1 C10 C5 107.70(15)
C5 C10 C9 109.72(16)
C15 C10 C1 110.29(17)
C15 C10 C9 106.47(16)
C15 C10 C5 113.10(16)
O10 C9 C10 109.57(15)
O10 C9 H9 107.9
O10 C9 C8 109.64(16)
C10 C9 H9 107.9
C8 C9 C10 113.68(16)
C8 C9 H9 107.9
O10 C24 C25 111.25(18)
O11 C24 O10 123.6(2)
O11 C24 C25 125.1(2)
C26 C25 C24 121.8(2)
C30 C25 C24 118.9(2)
C30 C25 C26 119.3(2)
C25 C26 H26 120.0
C27 C26 C25 120.1(2)
C27 C26 H26 120.0
C26 C27 H27 119.8
C26 C27 C28 120.4(2)
C28 C27 H27 119.8
C27 C28 H28 120.1
C29 C28 C27 119.8(2)
C29 C28 H28 120.1
H21A C21 H21B 109.5
H21A C21 H21C 109.5
H21B C21 H21C 109.5
C20 C21 H21A 109.5
C20 C21 H21B 109.5
C20 C21 H21C 109.5
O7 C20 O6 123.8(2)
O7 C20 C21 126.5(2)
O6 C20 C21 109.75(19)
O6 C6 H6 110.9
O6 C6 C7 112.25(17)
O6 C6 C5 111.58(16)
C7 C6 H6 110.9
C7 C6 C5 99.70(16)
C5 C6 H6 110.9
C6 C7 H7 111.4
C6 C7 C11 102.28(16)
C6 C7 C8 103.60(17)
C11 C7 H7 111.4
C11 C7 C8 115.96(17)
C8 C7 H7 111.4
O1 C11 C7 101.54(16)
O1 C11 C13 109.80(16)
O1 C11 C12 108.71(16)
C13 C11 C7 113.00(18)
C12 C11 C7 116.48(18)
C12 C11 C13 107.07(18)
O1 C5 C10 106.28(15)
O1 C5 C6 105.28(16)
O1 C5 C4 105.78(15)
C6 C5 C10 107.37(16)
C4 C5 C10 115.58(17)
C4 C5 C6 115.65(16)
O2 C16 C17 110.0(2)
O3 C16 O2 124.0(2)
O3 C16 C17 125.9(2)
C16 C17 H17A 109.5
C16 C17 H17B 109.5
C16 C17 H17C 109.5
H17A C17 H17B 109.5
H17A C17 H17C 109.5
H17B C17 H17C 109.5
C2 C3 H3A 109.4
C2 C3 H3B 109.4
C2 C3 C4 110.96(16)
H3A C3 H3B 108.0
C4 C3 H3A 109.4
C4 C3 H3B 109.4
C5 C4 C3 109.09(16)
C5 C4 H4 106.0
C5 C4 C14 117.57(18)
C3 C4 H4 106.0
C3 C4 C14 111.29(18)
C14 C4 H4 106.0
C4 C14 H14A 109.5
C4 C14 H14B 109.5
C4 C14 H14C 109.5
H14A C14 H14B 109.5
H14A C14 H14C 109.5
H14B C14 H14C 109.5
C10 C15 H15A 109.5
C10 C15 H15B 109.5
C10 C15 H15C 109.5
H15A C15 H15B 109.5
H15A C15 H15C 109.5
H15B C15 H15C 109.5
C25 C30 H30 119.9
C29 C30 C25 120.3(2)
C29 C30 H30 119.9
C28 C29 C30 120.1(2)
C28 C29 H29 119.9
C30 C29 H29 119.9
O8 C8 C9 105.30(16)
O8 C8 C7 112.44(17)
O8 C8 H8 107.6
C9 C8 H8 107.6
C7 C8 C9 115.98(17)
C7 C8 H8 107.6
O8 C22 C23 110.3(2)
O9 C22 O8 124.1(2)
O9 C22 C23 125.6(2)
C22 C23 H23A 109.5
C22 C23 H23B 109.5
C22 C23 H23C 109.5
H23A C23 H23B 109.5
H23A C23 H23C 109.5
H23B C23 H23C 109.5
C11 C13 H13A 109.5
C11 C13 H13B 109.5
C11 C13 H13C 109.5
H13A C13 H13B 109.5
H13A C13 H13C 109.5
H13B C13 H13C 109.5
C11 C12 H12A 109.5
C11 C12 H12B 109.5
C11 C12 H12C 109.5
H12A C12 H12B 109.5
H12A C12 H12C 109.5
H12B C12 H12C 109.5

loop_
_geom_bond_atom_site_label_1
_geom_bond_atom_site_label_2
_geom_bond_distance
O4 C18 1.338(3)
O4 C2 1.452(3)
O10 C9 1.442(2)
O10 C24 1.353(2)
O7 C20 1.198(3)
O6 C20 1.346(3)
O6 C6 1.440(2)
O1 C11 1.453(3)
O1 C5 1.457(2)
O2 C1 1.449(2)
O2 C16 1.355(3)
O3 C16 1.202(3)
O5 C18 1.206(4)
O11 C24 1.206(3)
O8 C8 1.451(3)
O8 C22 1.346(3)
O9 C22 1.202(3)
C19 H19A 0.9600
C19 H19B 0.9600
C19 H19C 0.9600
C19 C18 1.489(4)
C2 H2 0.9800
C2 C1 1.517(3)
C2 C3 1.521(3)
C1 H1 0.9800
C1 C10 1.543(3)
C10 C9 1.566(3)
C10 C5 1.565(3)
C10 C15 1.540(3)
C9 H9 0.9800
C9 C8 1.553(3)
C24 C25 1.485(3)
C25 C26 1.395(3)
C25 C30 1.394(3)
C26 H26 0.9300
C26 C27 1.381(3)
C27 H27 0.9300
C27 C28 1.389(4)
C28 H28 0.9300
C28 C29 1.383(4)
C21 H21A 0.9600
C21 H21B 0.9600
C21 H21C 0.9600
C21 C20 1.493(3)
C6 H6 0.9800
C6 C7 1.525(3)
C6 C5 1.537(3)
C7 H7 0.9800
C7 C11 1.540(3)
C7 C8 1.544(3)
C11 C13 1.538(3)
C11 C12 1.528(3)
C5 C4 1.536(3)
C16 C17 1.498(3)
C17 H17A 0.9600
C17 H17B 0.9600
C17 H17C 0.9600
C3 H3A 0.9700
C3 H3B 0.9700
C3 C4 1.536(3)
C4 H4 0.9800
C4 C14 1.541(3)
C14 H14A 0.9600
C14 H14B 0.9600
C14 H14C 0.9600
C15 H15A 0.9600
C15 H15B 0.9600
C15 H15C 0.9600
C30 H30 0.9300
C30 C29 1.386(4)
C29 H29 0.9300
C8 H8 0.9800
C22 C23 1.500(4)
C23 H23A 0.9600
C23 H23B 0.9600
C23 H23C 0.9600
C13 H13A 0.9600
C13 H13B 0.9600
C13 H13C 0.9600
C12 H12A 0.9600
C12 H12B 0.9600
C12 H12C 0.9600

loop_
_geom_torsion_atom_site_label_1
_geom_torsion_atom_site_label_2
_geom_torsion_atom_site_label_3
_geom_torsion_atom_site_label_4
_geom_torsion
O4 C2 C1 O2 -63.6(2)
O4 C2 C1 C10 177.16(16)
O4 C2 C3 C4 -174.41(17)
O10 C9 C8 O8 -37.8(2)
O10 C9 C8 C7 87.2(2)
O10 C24 C25 C26 -7.9(3)
O10 C24 C25 C30 173.4(2)
O6 C6 C7 C11 -74.3(2)
O6 C6 C7 C8 164.82(16)
O6 C6 C5 O1 87.11(19)
O6 C6 C5 C10 -159.94(16)
O6 C6 C5 C4 -29.2(2)
O1 C5 C4 C3 63.1(2)
O1 C5 C4 C14 -169.01(17)
O2 C1 C10 C9 68.55(19)
O2 C1 C10 C5 -172.17(16)
O2 C1 C10 C15 -48.3(2)
O11 C24 C25 C26 172.0(2)
O11 C24 C25 C30 -6.8(4)
C18 O4 C2 C1 150.38(19)
C18 O4 C2 C3 -90.1(2)
C2 O4 C18 O5 6.2(3)
C2 O4 C18 C19 -172.45(19)
C2 C1 C10 C9 -171.51(17)
C2 C1 C10 C5 -52.2(2)
C2 C1 C10 C15 71.6(2)
C2 C3 C4 C5 55.8(2)
C2 C3 C4 C14 -75.5(2)
C1 O2 C16 O3 2.9(3)
C1 O2 C16 C17 -178.69(17)
C1 C2 C3 C4 -59.0(2)
C1 C10 C9 O10 29.5(2)
C1 C10 C9 C8 152.56(16)
C1 C10 C5 O1 -65.45(19)
C1 C10 C5 C6 -177.71(16)
C1 C10 C5 C4 51.5(2)
C10 C9 C8 O8 -160.87(16)
C10 C9 C8 C7 -35.9(2)
C10 C5 C4 C3 -54.2(2)
C10 C5 C4 C14 73.7(2)
C9 O10 C24 O11 2.7(3)
C9 O10 C24 C25 -177.50(17)
C9 C10 C5 O1 53.71(19)
C9 C10 C5 C6 -58.6(2)
C9 C10 C5 C4 170.71(17)
C24 O10 C9 C10 -134.01(18)
C24 O10 C9 C8 100.6(2)
C24 C25 C26 C27 -178.8(2)
C24 C25 C30 C29 179.3(2)
C25 C26 C27 C28 -0.7(4)
C25 C30 C29 C28 -0.4(4)
C26 C25 C30 C29 0.6(4)
C26 C27 C28 C29 0.9(4)
C27 C28 C29 C30 -0.4(4)
C20 O6 C6 C7 -121.0(2)
C20 O6 C6 C5 128.03(19)
C6 O6 C20 O7 -0.1(3)
C6 O6 C20 C21 -178.91(19)
C6 C7 C11 O1 -40.45(18)
C6 C7 C11 C13 77.1(2)
C6 C7 C11 C12 -158.32(18)
C6 C7 C8 O8 178.63(16)
C6 C7 C8 C9 57.4(2)
C6 C5 C4 C3 179.17(17)
C6 C5 C4 C14 -52.9(2)
C7 C6 C5 O1 -31.63(18)
C7 C6 C5 C10 81.32(18)
C7 C6 C5 C4 -147.99(17)
C11 O1 C5 C10 -106.79(17)
C11 O1 C5 C6 6.92(19)
C11 O1 C5 C4 129.85(16)
C11 C7 C8 O8 67.5(2)
C11 C7 C8 C9 -53.8(2)
C5 O1 C11 C7 20.69(19)
C5 O1 C11 C13 -99.14(19)
C5 O1 C11 C12 144.04(17)
C5 C10 C9 O10 -88.53(19)
C5 C10 C9 C8 34.5(2)
C5 C6 C7 C11 43.96(18)
C5 C6 C7 C8 -76.94(18)
C16 O2 C1 C2 102.3(2)
C16 O2 C1 C10 -134.80(18)
C3 C2 C1 O2 177.41(16)
C3 C2 C1 C10 58.2(2)
C15 C10 C9 O10 148.74(16)
C15 C10 C9 C8 -88.20(19)
C15 C10 C5 O1 172.42(16)
C15 C10 C5 C6 60.2(2)
C15 C10 C5 C4 -70.6(2)
C30 C25 C26 C27 0.0(4)
C8 O8 C22 O9 4.9(3)
C8 O8 C22 C23 -175.51(17)
C8 C7 C11 O1 71.5(2)
C8 C7 C11 C13 -170.99(18)
C8 C7 C11 C12 -46.4(3)
C22 O8 C8 C9 -159.73(17)
C22 O8 C8 C7 73.1(2)
